data_2214910
loop_
_publ_author_name
'Yu, Miao'
'Liu, Shu-Xia'
'Xie, Lin-Hua'
'Cao, Rui-Ge'
'Ren, Yuan-Hang'

_publ_section_title
;
 Tetraaqua(2,2'-bipyridine-\k^2^<i>N</i>,<i>N</i>')nickel(II)
 cyclohexane-1,4-dicarboxylate
;
_journal_coeditor_code XU2285
_journal_issue 8
_journal_name_full 'Acta Crystallographica Section E'
_journal_page_first m2110
_journal_page_last m2110
_journal_paper_doi 10.1107/S1600536807032795
_journal_volume 63
_journal_year 2007
_chemical_formula_iupac '[Ni (C10 H8 N2) (H2 O)4] (C8 H10 O4)'
_chemical_formula_moiety 'C10 H16 N2 Ni O4 2+ , C8 H10 O4 2-'
_chemical_formula_sum 'C18 H26 N2 Ni O8'
_chemical_formula_weight 457.12
_chemical_name_systematic
;
Tetraaqua(2,2'-bipyridine-\k^2^N,N')nickel(II)
cyclohexane-1,4-dicarboxylate
;
_space_group_IT_number 15
_symmetry_cell_setting monoclinic
_symmetry_space_group_name_Hall '-C 2yc'
_symmetry_space_group_name_H-M 'C 1 2/c 1'
_atom_sites_solution_hydrogens geom
_atom_sites_solution_primary direct
_atom_sites_solution_secondary difmap
_audit_creation_method SHELXL97
_cell_angle_alpha 90.00
_cell_angle_beta 115.313(2)
_cell_angle_gamma 90.00
_cell_formula_units_Z 4
_cell_length_a 11.9151(16)
_cell_length_b 24.642(4)
_cell_length_c 7.5556(9)
_cell_measurement_reflns_used 2378
_cell_measurement_temperature 298(2)
_cell_measurement_theta_max 25.0
_cell_measurement_theta_min 1.6
_cell_volume 2005.4(5)
_computing_cell_refinement 'SAINT (Bruker, 1997)'
_computing_data_collection 'SMART (Bruker, 1997)'
_computing_data_reduction SAINT
_computing_molecular_graphics 'SHELXTL and DIAMOND (Brandenburg, 1998)'
_computing_publication_material SHELXTL
_computing_structure_refinement SHELXTL
_computing_structure_solution 'SHELXTL (Bruker, 2001)'
_diffrn_ambient_temperature 298(2)
_diffrn_measured_fraction_theta_full 1.00
_diffrn_measured_fraction_theta_max 1.00
_diffrn_measurement_device_type 'Bruker SMART CCD area-detector'
_diffrn_measurement_method '\f and \w'
_diffrn_radiation_monochromator graphite
_diffrn_radiation_source 'fine-focus sealed tube'
_diffrn_radiation_type MoK\a
_diffrn_radiation_wavelength 0.71073
_diffrn_reflns_av_R_equivalents 0.024
_diffrn_reflns_av_sigmaI/netI 0.025
_diffrn_reflns_limit_h_max 11
_diffrn_reflns_limit_h_min -14
_diffrn_reflns_limit_k_max 29
_diffrn_reflns_limit_k_min -29
_diffrn_reflns_limit_l_max 9
_diffrn_reflns_limit_l_min -3
_diffrn_reflns_number 5087
_diffrn_reflns_theta_full 25.2
_diffrn_reflns_theta_max 25.2
_diffrn_reflns_theta_min 1.6
_diffrn_standards_interval_count 0
_diffrn_standards_interval_time 0
_diffrn_standards_number 0
_exptl_absorpt_coefficient_mu 1.016
_exptl_absorpt_correction_T_max 0.771
_exptl_absorpt_correction_T_min 0.762
_exptl_absorpt_correction_type multi-scan
_exptl_absorpt_process_details 'SADABS (Bruker, 1997)'
_exptl_crystal_colour green
_exptl_crystal_density_diffrn 1.514
_exptl_crystal_density_method 'not measured'
_exptl_crystal_description block
_exptl_crystal_F_000 960
_exptl_crystal_size_max 0.28
_exptl_crystal_size_mid 0.27
_exptl_crystal_size_min 0.26
_refine_diff_density_max 0.81
_refine_diff_density_min -0.60
_refine_ls_extinction_coef 0
_refine_ls_extinction_method none
_refine_ls_goodness_of_fit_ref 1.042
_refine_ls_hydrogen_treatment constr
_refine_ls_matrix_type full
_refine_ls_number_parameters 129
_refine_ls_number_reflns 1811
_refine_ls_number_restraints 8
_refine_ls_restrained_S_all 1.040
_refine_ls_R_factor_all 0.054
_refine_ls_R_factor_gt 0.049
_refine_ls_shift/su_max 0.000
_refine_ls_shift/su_mean 0.000
_refine_ls_structure_factor_coef Fsqd
_refine_ls_weighting_details 'calc w = 1/[\s^2^(Fo^2^)+(0.0627P)^2^+7.6283P] where P=(Fo^2^+2Fc^2^)/3'
_refine_ls_weighting_scheme calc
_refine_ls_wR_factor_gt 0.127
_refine_ls_wR_factor_ref 0.130
_reflns_number_gt 1619
_reflns_number_total 1811
_reflns_threshold_expression I>2\s(I)
_cod_data_source_file xu2285.cif
_cod_data_source_block I
_cod_original_sg_symbol_H-M 'C 2/c'
_cod_database_code 2214910
_cod_database_fobs_code 2214910

loop_
_symmetry_equiv_pos_as_xyz
'x, y, z'
'-x, y, -z+1/2'
'x+1/2, y+1/2, z'
'-x+1/2, y+1/2, -z+1/2'
'-x, -y, -z'
'x, -y, z-1/2'
'-x+1/2, -y+1/2, -z'
'x+1/2, -y+1/2, z-1/2'

loop_
_atom_site_type_symbol
_atom_site_label
_atom_site_fract_x
_atom_site_fract_y
_atom_site_fract_z
_atom_site_U_iso_or_equiv
_atom_site_adp_type
_atom_site_calc_flag
_atom_site_refinement_flags
_atom_site_occupancy
_atom_site_disorder_assembly
_atom_site_disorder_group
Ni Ni1 0.5000 0.35801(2) 0.2500 0.0293(2) Uani d S 1 . .
O O1W 0.3653(3) 0.30106(12) 0.1394(4) 0.0564(8) Uani d . 1 . .
H H1W 0.3677 0.2717 0.1897 0.085 Uiso d R 1 . .
H H2W 0.3167 0.3006 0.0243 0.085 Uiso d R 1 . .
O O2W 0.4852(2) 0.35990(11) 0.5128(4) 0.0464(7) Uani d . 1 . .
H H3W 0.4164 0.3521 0.5339 0.070 Uiso d R 1 . .
H H4W 0.5565 0.3538 0.6170 0.070 Uiso d R 1 . .
N N1 0.6216(3) 0.42334(13) 0.3502(4) 0.0414(7) Uani d . 1 . .
C C1 0.5681(4) 0.47248(16) 0.3031(6) 0.0492(10) Uani d . 1 . .
C C2 0.6395(6) 0.5193(2) 0.3525(9) 0.0786(16) Uani d . 1 . .
H H2 0.6013 0.5531 0.3180 0.094 Uiso calc R 1 . .
C C3 0.7648(7) 0.5161(3) 0.4509(10) 0.097(2) Uani d . 1 . .
H H3 0.8130 0.5474 0.4839 0.117 Uiso calc R 1 . .
C C4 0.8184(5) 0.4668(3) 0.5002(9) 0.0854(18) Uani d . 1 . .
H H4 0.9042 0.4638 0.5679 0.102 Uiso calc R 1 . .
C C5 0.7448(4) 0.4204(2) 0.4495(6) 0.0585(11) Uani d . 1 . .
H H5 0.7823 0.3866 0.4855 0.070 Uiso calc R 1 . .
C C6 0.2126(3) 0.32072(17) 0.6345(5) 0.0441(9) Uani d D 1 . .
O O1 0.3097(2) 0.34452(14) 0.6550(4) 0.0558(8) Uani d . 1 A .
O O2 0.1963(3) 0.30016(12) 0.7729(4) 0.0537(8) Uani d . 1 A .
C C7 0.0998(5) 0.3329(4) 0.4395(8) 0.0738(19) Uani d PD 0.50 A 1
H H7 0.0849 0.3720 0.4190 0.089 Uiso calc PR 0.50 A 1
C C8 0.1280(8) 0.3070(5) 0.2776(10) 0.0738(19) Uani d PD 0.50 . 1
H H8A 0.1610 0.2709 0.3196 0.089 Uiso calc PR 0.50 . 1
H H8B 0.1924 0.3282 0.2636 0.089 Uiso calc PR 0.50 . 1
C C9 -0.0169(7) 0.3026(6) 0.4245(12) 0.0738(19) Uani d PD 0.50 . 1
H H9A 0.0035 0.2646 0.4540 0.089 Uiso calc PR 0.50 . 1
H H9B -0.0411 0.3169 0.5227 0.089 Uiso calc PR 0.50 . 1
C C7' 0.1074(6) 0.3070(4) 0.4328(7) 0.0738(19) Uani d PD 0.50 A 2
H H7' 0.0935 0.2679 0.4108 0.089 Uiso calc PR 0.50 A 2
C C8' 0.1261(8) 0.3360(5) 0.2670(11) 0.0738(19) Uani d PD 0.50 . 2
H H8'1 0.1909 0.3175 0.2450 0.089 Uiso calc PR 0.50 . 2
H H8'2 0.1537 0.3729 0.3074 0.089 Uiso calc PR 0.50 . 2
C C9' -0.0073(7) 0.3375(5) 0.4261(12) 0.0738(19) Uani d PD 0.50 . 2
H H9'1 -0.0272 0.3229 0.5285 0.089 Uiso calc PR 0.50 . 2
H H9'2 0.0157 0.3752 0.4582 0.089 Uiso calc PR 0.50 . 2

loop_
_atom_site_aniso_label
_atom_site_aniso_U_11
_atom_site_aniso_U_22
_atom_site_aniso_U_33
_atom_site_aniso_U_12
_atom_site_aniso_U_13
_atom_site_aniso_U_23
Ni1 0.0283(3) 0.0319(3) 0.0221(3) 0.000 0.0055(2) 0.000
O1W 0.0597(17) 0.0521(16) 0.0330(14) -0.0236(14) -0.0035(13) 0.0093(12)
O2W 0.0352(13) 0.0742(19) 0.0267(13) 0.0003(12) 0.0104(11) 0.0033(12)
N1 0.0452(18) 0.0455(18) 0.0326(16) -0.0096(14) 0.0157(14) -0.0065(13)
C1 0.075(3) 0.038(2) 0.042(2) -0.0087(19) 0.032(2) -0.0033(16)
C2 0.113(5) 0.046(3) 0.087(4) -0.023(3) 0.052(4) -0.012(3)
C3 0.111(5) 0.075(4) 0.106(5) -0.057(4) 0.046(4) -0.030(4)
C4 0.064(3) 0.109(5) 0.074(4) -0.044(3) 0.022(3) -0.024(3)
C5 0.045(2) 0.076(3) 0.049(2) -0.016(2) 0.0145(19) -0.012(2)
C6 0.0335(19) 0.059(2) 0.0286(19) -0.0039(17) 0.0026(15) 0.0038(16)
O1 0.0368(15) 0.090(2) 0.0324(14) -0.0174(14) 0.0067(12) 0.0066(14)
O2 0.0452(15) 0.0683(19) 0.0330(14) -0.0215(14) 0.0028(12) 0.0082(13)
C7 0.0413(16) 0.130(6) 0.0346(16) -0.009(3) 0.0013(14) 0.011(2)
C8 0.0413(16) 0.130(6) 0.0346(16) -0.009(3) 0.0013(14) 0.011(2)
C9 0.0413(16) 0.130(6) 0.0346(16) -0.009(3) 0.0013(14) 0.011(2)
C7' 0.0413(16) 0.130(6) 0.0346(16) -0.009(3) 0.0013(14) 0.011(2)
C8' 0.0413(16) 0.130(6) 0.0346(16) -0.009(3) 0.0013(14) 0.011(2)
C9' 0.0413(16) 0.130(6) 0.0346(16) -0.009(3) 0.0013(14) 0.011(2)

loop_
_atom_type_symbol
_atom_type_description
_atom_type_scat_dispersion_real
_atom_type_scat_dispersion_imag
_atom_type_scat_source
C C 0.0033 0.0016 'International Tables Vol C Tables 4.2.6.8 and 6.1.1.4'
H H 0.0000 0.0000 'International Tables Vol C Tables 4.2.6.8 and 6.1.1.4'
N N 0.0061 0.0033 'International Tables Vol C Tables 4.2.6.8 and 6.1.1.4'
O O 0.0106 0.0060 'International Tables Vol C Tables 4.2.6.8 and 6.1.1.4'
Ni Ni 0.3393 1.1124 'International Tables Vol C Tables 4.2.6.8 and 6.1.1.4'

loop_
_geom_angle_atom_site_label_1
_geom_angle_atom_site_label_2
_geom_angle_atom_site_label_3
_geom_angle_site_symmetry_1
_geom_angle_site_symmetry_3
_geom_angle
O1W Ni1 O1W . 2_655 92.22(18)
O1W Ni1 O2W . 2_655 89.87(11)
O1W Ni1 O2W 2_655 2_655 91.93(11)
O1W Ni1 O2W . . 91.93(11)
O1W Ni1 O2W 2_655 . 89.87(11)
O2W Ni1 O2W 2_655 . 177.41(16)
O1W Ni1 N1 . . 173.17(13)
O1W Ni1 N1 2_655 . 94.61(13)
O2W Ni1 N1 2_655 . 89.99(11)
O2W Ni1 N1 . . 88.01(11)
O1W Ni1 N1 . 2_655 94.61(13)
O1W Ni1 N1 2_655 2_655 173.17(13)
O2W Ni1 N1 2_655 2_655 88.01(11)
O2W Ni1 N1 . 2_655 89.98(11)
N1 Ni1 N1 . 2_655 78.57(18)
Ni1 O1W H1W . . 124.2
Ni1 O1W H2W . . 121.8
H1W O1W H2W . . 110.8
Ni1 O2W H3W . . 127.6
Ni1 O2W H4W . . 113.8
H3W O2W H4W . . 113.4
C5 N1 C1 . . 118.8(4)
C5 N1 Ni1 . . 126.2(3)
C1 N1 Ni1 . . 115.0(3)
N1 C1 C2 . . 120.8(5)
N1 C1 C1 . 2_655 115.6(2)
C2 C1 C1 . 2_655 123.6(3)
C3 C2 C1 . . 120.2(5)
C3 C2 H2 . . 119.9
C1 C2 H2 . . 119.9
C4 C3 C2 . . 119.0(5)
C4 C3 H3 . . 120.5
C2 C3 H3 . . 120.5
C3 C4 C5 . . 119.7(5)
C3 C4 H4 . . 120.1
C5 C4 H4 . . 120.1
N1 C5 C4 . . 121.5(5)
N1 C5 H5 . . 119.3
C4 C5 H5 . . 119.3
O1 C6 O2 . . 123.7(3)
O1 C6 C7' . . 123.1(4)
O2 C6 C7' . . 112.8(4)
O1 C6 C7 . . 114.3(4)
O2 C6 C7 . . 119.7(4)
C8 C7 C9 . . 103.8(8)
C8 C7 C6 . . 106.4(5)
C9 C7 C6 . . 111.5(5)
C8 C7 H7 . . 111.6
C9 C7 H7 . . 111.6
C6 C7 H7 . . 111.6
C7 C8 C9 . 2 115.6(6)
C7 C8 H8A . . 108.4
C9 C8 H8A 2 . 108.4
C7 C8 H8B . . 108.4
C9 C8 H8B 2 . 108.4
H8A C8 H8B . . 107.5
C8 C9 C7 2 . 113.9(6)
C8 C9 H9A 2 . 108.8
C7 C9 H9A . . 108.8
C8 C9 H9B 2 . 108.8
C7 C9 H9B . . 108.8
H9A C9 H9B . . 107.7
C8' C7' C6 . . 111.3(5)
C8' C7' C9' . . 100.5(8)
C6 C7' C9' . . 105.1(5)
C8' C7' H7' . . 113.0
C6 C7' H7' . . 113.0
C9' C7' H7' . . 113.0
C7' C8' C9' . 2 112.9(6)
C7' C8' H8'1 . . 109.0
C9' C8' H8'1 2 . 109.0
C7' C8' H8'2 . . 109.0
C9' C8' H8'2 2 . 109.0
H8'1 C8' H8'2 . . 107.8
C8' C9' C7' 2 . 117.5(7)
C8' C9' H9'1 2 . 107.9
C7' C9' H9'1 . . 107.9
C8' C9' H9'2 2 . 107.9
C7' C9' H9'2 . . 107.9
H9'1 C9' H9'2 . . 107.2

loop_
_geom_bond_atom_site_label_1
_geom_bond_atom_site_label_2
_geom_bond_site_symmetry_2
_geom_bond_distance
Ni1 O1W . 2.024(3)
Ni1 O1W 2_655 2.024(3)
Ni1 O2W 2_655 2.068(3)
Ni1 O2W . 2.068(3)
Ni1 N1 . 2.080(3)
Ni1 N1 2_655 2.080(3)
O1W H1W . 0.8112
O1W H2W . 0.8133
O2W H3W . 0.9183
O2W H4W . 0.8902
N1 C5 . 1.335(5)
N1 C1 . 1.344(5)
C1 C2 . 1.388(6)
C1 C1 2_655 1.471(9)
C2 C3 . 1.355(9)
C2 H2 . 0.9300
C3 C4 . 1.350(9)
C3 H3 . 0.9300
C4 C5 . 1.391(7)
C4 H4 . 0.9300
C5 H5 . 0.9300
C6 O1 . 1.247(5)
C6 O2 . 1.250(5)
C6 C7' . 1.540(2)
C6 C7 . 1.540(2)
C7 C8 . 1.538(2)
C7 C9 . 1.540(2)
C7 H7 . 0.9800
C8 C9 2 1.539(2)
C8 H8A . 0.9700
C8 H8B . 0.9700
C9 C8 2 1.539(2)
C9 H9A . 0.9700
C9 H9B . 0.9700
C7' C8' . 1.538(2)
C7' C9' . 1.541(2)
C7' H7' . 0.9800
C8' C9' 2 1.539(2)
C8' H8'1 . 0.9700
C8' H8'2 . 0.9700
C9' C8' 2 1.539(2)
C9' H9'1 . 0.9700
C9' H9'2 . 0.9700

loop_
_geom_hbond_atom_site_label_D
_geom_hbond_atom_site_label_H
_geom_hbond_atom_site_label_A
_geom_hbond_site_symmetry_A
_geom_hbond_distance_DH
_geom_hbond_distance_HA
_geom_hbond_distance_DA
_geom_hbond_angle_DHA
O1W H1W O2 7_556 0.81 2.00 2.759(4) 157
O1W H2W O2 1_554 0.81 1.83 2.637(4) 175
O2W H3W O1 . 0.92 1.87 2.754(4) 162
O2W H4W O1 2_656 0.89 1.79 2.678(4) 173

loop_
_geom_torsion_atom_site_label_1
_geom_torsion_atom_site_label_2
_geom_torsion_atom_site_label_3
_geom_torsion_atom_site_label_4
_geom_torsion_site_symmetry_1
_geom_torsion_site_symmetry_4
_geom_torsion
O1W Ni1 N1 C5 2_655 . 0.8(3)
O2W Ni1 N1 C5 2_655 . -91.1(3)
O2W Ni1 N1 C5 . . 90.5(3)
N1 Ni1 N1 C5 2_655 . -179.1(4)
O1W Ni1 N1 C1 2_655 . 178.9(3)
O2W Ni1 N1 C1 2_655 . 86.9(3)
O2W Ni1 N1 C1 . . -91.4(3)
N1 Ni1 N1 C1 2_655 . -1.1(2)
C5 N1 C1 C2 . . 1.5(6)
Ni1 N1 C1 C2 . . -176.7(4)
C5 N1 C1 C1 . 2_655 -179.0(4)
Ni1 N1 C1 C1 . 2_655 2.8(5)
N1 C1 C2 C3 . . -0.6(8)
C1 C1 C2 C3 2_655 . 179.9(5)
C1 C2 C3 C4 . . -0.2(10)
C2 C3 C4 C5 . . 0.1(10)
C1 N1 C5 C4 . . -1.6(6)
Ni1 N1 C5 C4 . . 176.3(4)
C3 C4 C5 N1 . . 0.9(8)
O1 C6 C7 C8 . . 67.9(9)
O2 C6 C7 C8 . . -128.8(7)
C7' C6 C7 C8 . . -49.2(11)
O1 C6 C7 C9 . . -179.6(8)
O2 C6 C7 C9 . . -16.3(11)
C7' C6 C7 C9 . . 63.3(12)
C9 C7 C8 C9 . 2 48.8(10)
C6 C7 C8 C9 . 2 166.6(9)
C8 C7 C9 C8 . 2 -58.2(10)
C6 C7 C9 C8 . 2 -172.3(9)
O1 C6 C7' C8' . . -11.3(11)
O2 C6 C7' C8' . . 176.3(7)
C7 C6 C7' C8' . . 64.2(13)
O1 C6 C7' C9' . . -119.2(8)
O2 C6 C7' C9' . . 68.4(8)
C7 C6 C7' C9' . . -43.7(10)
C6 C7' C8' C9' . 2 -163.0(9)
C9' C7' C8' C9' . 2 -52.0(10)
C8' C7' C9' C8' . 2 58.9(10)
C6 C7' C9' C8' . 2 174.6(10)
